data_2012353
loop_
_publ_author_name
'Smith, Graham'
'Bartley, John P.'
'Wang, Ertong'
'Bott, Raymond C.'

_publ_section_title
;
 Two crystal polymorphs of a flavonoid from <i>Melicope ellyrana</i>
;
_journal_issue 11
_journal_name_full 'Acta Crystallographica Section C'
_journal_page_first 1336
_journal_page_last 1337
_journal_paper_doi 10.1107/S0108270101013695
_journal_volume 57
_journal_year 2001
_chemical_formula_iupac 'C23 H24 O8'
_chemical_formula_moiety 'C23 H24 O8'
_chemical_formula_sum 'C23 H24 O8'
_chemical_formula_weight 428.42
_chemical_name_systematic
;
4',5-dihydroxy-3,3',8-trimethoxy-7-(3-methylbut-2-enyloxy)flavone
;
_space_group_IT_number 14
_symmetry_cell_setting monoclinic
_symmetry_space_group_name_Hall '-P 2yn'
_symmetry_space_group_name_H-M 'P 1 21/n 1'
_cell_angle_alpha 90.00
_cell_angle_beta 111.979(18)
_cell_angle_gamma 90.00
_cell_formula_units_Z 4
_cell_length_a 14.238(4)
_cell_length_b 11.053(5)
_cell_length_c 14.426(5)
_cell_measurement_reflns_used 25
_cell_measurement_temperature 293(2)
_cell_measurement_theta_max 27.2
_cell_measurement_theta_min 20.1
_cell_volume 2105.3(14)
_computing_cell_refinement 'MSC/AFC Diffractometer Control Software'
_computing_data_collection
;
MSC/AFC Diffractometer Control Software
(Molecular Structure Corporation, 1999a)
;
_computing_data_reduction 'TEXSAN for Windows (Molecular Structure Corporation, 1999b)'
_computing_molecular_graphics 'PLATON for Windows (Spek, 1999)'
_computing_publication_material 'TEXSAN for Windows'
_computing_structure_refinement 'SHELXL97 (Sheldrick, 1997)'
_computing_structure_solution 'SHELXS97 (Sheldrick, 1997)'
_diffrn_ambient_temperature 293(2)
_diffrn_measured_fraction_theta_full .998
_diffrn_measured_fraction_theta_max .998
_diffrn_measurement_device 'Rigaku AFC-7R'
_diffrn_measurement_method \w--2\q
_diffrn_radiation_monochromator graphite
_diffrn_radiation_source 'Rigaku rotating anode'
_diffrn_radiation_type MoK\a
_diffrn_radiation_wavelength .71069
_diffrn_reflns_av_R_equivalents .0259
_diffrn_reflns_av_sigmaI/netI .0903
_diffrn_reflns_limit_h_max 16
_diffrn_reflns_limit_h_min 0
_diffrn_reflns_limit_k_max 13
_diffrn_reflns_limit_k_min 0
_diffrn_reflns_limit_l_max 15
_diffrn_reflns_limit_l_min -17
_diffrn_reflns_number 3865
_diffrn_reflns_theta_full 25.01
_diffrn_reflns_theta_max 25.01
_diffrn_reflns_theta_min 2.52
_diffrn_standards_decay_% .3
_diffrn_standards_interval_count 150
_diffrn_standards_number 3
_exptl_absorpt_coefficient_mu .102
_exptl_absorpt_correction_type none
_exptl_crystal_colour yellow
_exptl_crystal_density_diffrn 1.352
_exptl_crystal_density_method 'not measured'
_exptl_crystal_description prism
_exptl_crystal_F_000 904
_exptl_crystal_size_max .40
_exptl_crystal_size_mid .30
_exptl_crystal_size_min .30
_refine_diff_density_max .219
_refine_diff_density_min -.274
_refine_ls_extinction_method none
_refine_ls_goodness_of_fit_ref .947
_refine_ls_hydrogen_treatment constr
_refine_ls_matrix_type full
_refine_ls_number_parameters 280
_refine_ls_number_reflns 3709
_refine_ls_number_restraints 0
_refine_ls_restrained_S_all .947
_refine_ls_R_factor_all .1671
_refine_ls_R_factor_gt .0483
_refine_ls_shift/su_max <0.001
_refine_ls_shift/su_mean .000
_refine_ls_structure_factor_coef Fsqd
_refine_ls_weighting_details 'calc w = 1/[\s^2^(Fo^2^)+(0.0873P)^2^+0.3178P] where P = (Fo^2^+2Fc^2^)/3'
_refine_ls_weighting_scheme calc
_refine_ls_wR_factor_ref .1795
_reflns_number_gt 1532
_reflns_number_total 3709
_reflns_threshold_expression I>2\s(I)
_cod_data_source_file ta1324.cif
_cod_data_source_block I
_cod_original_cell_volume 2105.3(13)
_cod_original_sg_symbol_H-M 'P 21/n'
_cod_database_code 2012353

loop_
_symmetry_equiv_pos_as_xyz
'x, y, z'
'-x+1/2, y+1/2, -z+1/2'
'-x, -y, -z'
'x-1/2, -y-1/2, z-1/2'

loop_
_atom_site_label
_atom_site_fract_x
_atom_site_fract_y
_atom_site_fract_z
_atom_site_U_iso_or_equiv
_atom_site_adp_type
_atom_site_calc_flag
_atom_site_refinement_flags
_atom_site_occupancy
_atom_site_disorder_assembly
_atom_site_disorder_group
_atom_site_type_symbol
O1 .89228(17) .3923(2) .44099(16) .0475(6) Uani d . 1 . . O
O3 .65547(19) .4142(2) .4787(2) .0654(8) Uani d . 1 . . O
O4 .63618(19) .5967(2) .34305(19) .0594(7) Uani d . 1 . . O
O5 .7059(2) .7113(3) .2249(2) .0714(8) Uani d . 1 . . O
O7 1.02792(19) .5804(2) .22994(18) .0616(7) Uani d . 1 . . O
O8 1.04877(19) .4269(2) .38221(19) .0624(8) Uani d . 1 . . O
O42 .9373(2) -.0175(3) .7492(2) .0760(9) Uani d . 1 . . O
O52 1.0576(2) .0509(3) .6524(2) .0752(9) Uani d . 1 . . O
C2 .8175(3) .3697(3) .4759(3) .0477(9) Uani d . 1 . . C
C3 .7317(3) .4379(3) .4447(3) .0495(9) Uani d . 1 . . C
C4A .7954(3) .5524(3) .3357(3) .0489(9) Uani d . 1 . . C
C4 .7154(3) .5336(3) .3729(3) .0484(9) Uani d . 1 . . C
C5 .7887(3) .6385(4) .2618(3) .0536(10) Uani d . 1 . . C
C6 .8642(3) .6486(4) .2244(3) .0554(10) Uani d . 1 . . C
C7 .9503(3) .5759(3) .2630(3) .0519(10) Uani d . 1 . . C
C8 .9599(3) .4918(3) .3375(3) .0468(9) Uani d . 1 . . C
C8A .8814(3) .4793(3) .3710(2) .0444(9) Uani d . 1 . . C
C12 .8455(3) .2667(3) .5461(3) .0469(9) Uani d . 1 . . C
C22 .7850(3) .2239(4) .5956(3) .0625(11) Uani d . 1 . . C
C31 .6522(4) .4982(5) .5538(4) .1048(19) Uani d . 1 . . C
C32 .8165(3) .1295(4) .6624(3) .0679(12) Uani d . 1 . . C
C42 .9089(3) .0741(4) .6817(3) .0569(10) Uani d . 1 . . C
C52 .9685(3) .1134(4) .6302(3) .0520(10) Uani d . 1 . . C
C62 .9375(3) .2080(3) .5650(3) .0509(9) Uani d . 1 . . C
C71 1.0187(3) .6635(4) .1501(3) .0693(12) Uani d . 1 . . C
C72 1.1069(3) .6438(4) .1204(3) .0686(12) Uani d . 1 . . C
C73 1.1036(3) .6505(4) .0282(3) .0666(12) Uani d . 1 . . C
C81 1.0535(4) .3132(5) .3396(4) .0952(16) Uani d . 1 . . C
C521 1.1204(3) .0803(4) .5997(3) .0686(12) Uani d . 1 . . C
C731 1.1957(4) .6311(5) .0036(4) .0990(17) Uani d . 1 . . C
C732 1.0096(4) .6792(5) -.0598(3) .0966(17) Uani d . 1 . . C
H5 .6594 .6862 .2617 .050 Uiso d . 1 . . H
H6 .8579 .7052 .1726 .065 Uiso d . 1 . . H
H22 .7210 .2600 .5832 .074 Uiso d . 1 . . H
H32 .7746 .1024 .6960 .081 Uiso d . 1 . . H
H42 1.0031 -.0544 .7624 .095 Uiso d . 1 . . H
H62 .9800 .2343 .5313 .061 Uiso d . 1 . . H
H72 1.1810 .6280 .1803 .067 Uiso d . 1 . . H
H311 .7099 .4858 .6140 .126 Uiso d . 1 . . H
H312 .6531 .5788 .5315 .126 Uiso d . 1 . . H
H313 .5924 .4853 .5670 .126 Uiso d . 1 . . H
H521 1.1882 .0574 .6384 .083 Uiso d . 1 . . H
H522 1.0978 .0386 .5378 .083 Uiso d . 1 . . H
H523 1.1176 .1651 .5880 .083 Uiso d . 1 . . H
H711 .9572 .6473 .0941 .082 Uiso d . 1 . . H
H712 1.0177 .7441 .1711 .082 Uiso d . 1 . . H
H731 1.2529 .6182 .0635 .120 Uiso d . 1 . . H
H732 1.1860 .5628 -.0388 .120 Uiso d . 1 . . H
H733 1.2070 .7009 -.0295 .120 Uiso d . 1 . . H
H734 .9559 .6968 -.0379 .116 Uiso d . 1 . . H
H735 1.0215 .7470 -.0942 .116 Uiso d . 1 . . H
H736 .9913 .6114 -.1037 .116 Uiso d . 1 . . H
H811 .9887 .2748 .3194 .114 Uiso d . 1 . . H
H812 1.0701 .3244 .2819 .114 Uiso d . 1 . . H
H813 1.1027 .2640 .3863 .114 Uiso d . 1 . . H

loop_
_atom_site_aniso_label
_atom_site_aniso_U_11
_atom_site_aniso_U_22
_atom_site_aniso_U_33
_atom_site_aniso_U_12
_atom_site_aniso_U_13
_atom_site_aniso_U_23
O1 .0472(14) .0515(15) .0442(14) .0005(12) .0176(12) .0019(12)
O3 .0568(17) .0674(19) .079(2) .0027(14) .0330(16) .0053(16)
O4 .0522(16) .0613(18) .0632(17) .0122(14) .0198(13) -.0006(14)
O5 .0658(18) .073(2) .076(2) .0184(16) .0272(15) .0218(16)
O7 .0651(17) .0697(19) .0549(16) .0028(14) .0283(14) .0099(14)
O8 .0576(17) .0646(19) .0631(17) .0017(14) .0203(14) .0002(15)
O42 .0738(19) .080(2) .086(2) .0101(16) .0432(17) .0337(18)
O52 .0747(19) .086(2) .082(2) .0232(17) .0489(17) .0338(17)
C2 .050(2) .049(2) .044(2) -.0103(19) .0175(18) -.0087(18)
C3 .047(2) .052(2) .052(2) -.0048(19) .0209(19) -.0040(19)
C4A .052(2) .047(2) .044(2) -.0002(19) .0127(18) -.0074(18)
C4 .048(2) .048(2) .042(2) .0025(19) .0094(18) -.0100(18)
C5 .055(2) .051(2) .049(2) .005(2) .012(2) -.002(2)
C6 .060(3) .056(3) .046(2) .003(2) .016(2) .006(2)
C7 .056(2) .055(2) .044(2) -.006(2) .0170(19) -.0034(19)
C8 .047(2) .045(2) .043(2) .0048(18) .0107(18) -.0021(18)
C8A .048(2) .045(2) .037(2) -.0020(17) .0128(18) -.0027(17)
C12 .050(2) .047(2) .046(2) -.0045(18) .0196(18) -.0044(18)
C22 .051(2) .067(3) .072(3) .002(2) .026(2) .012(2)
C31 .144(5) .091(4) .119(4) .020(3) .095(4) .001(3)
C32 .059(3) .076(3) .079(3) -.001(2) .037(2) .017(3)
C42 .056(3) .061(3) .054(2) -.005(2) .022(2) .015(2)
C52 .055(2) .054(2) .050(2) .0052(19) .024(2) .006(2)
C62 .057(2) .051(2) .051(2) .0008(19) .0272(19) .0051(19)
C71 .082(3) .069(3) .064(3) -.002(2) .036(2) .010(2)
C72 .068(3) .075(3) .071(3) -.001(2) .035(2) .016(2)
C73 .084(3) .052(3) .078(3) -.005(2) .047(3) .003(2)
C81 .099(4) .082(4) .090(4) .030(3) .018(3) -.009(3)
C521 .069(3) .079(3) .069(3) .021(2) .038(2) .018(2)
C731 .109(4) .092(4) .126(4) .008(3) .077(4) .018(3)
C732 .103(4) .131(5) .065(3) -.013(3) .041(3) -.001(3)

loop_
_atom_type_symbol
_atom_type_description
_atom_type_scat_dispersion_real
_atom_type_scat_dispersion_imag
_atom_type_scat_source
C C .0033 .0016 'International Tables Vol C Tables 4.2.6.8 and 6.1.1.4'
H H .0000 .0000 'International Tables Vol C Tables 4.2.6.8 and 6.1.1.4'
O O .0106 .0060 'International Tables Vol C Tables 4.2.6.8 and 6.1.1.4'

loop_
_geom_angle_atom_site_label_1
_geom_angle_atom_site_label_2
_geom_angle_atom_site_label_3
_geom_angle
C8A O1 C2 121.1(3)
C3 O3 C31 113.5(3)
C5 O5 H5 106
C7 O7 C71 117.5(3)
C8 O8 C81 116.3(3)
C42 O42 H42 117
C52 O52 C521 118.4(3)
C3 C2 O1 120.4(3)
C3 C2 C12 129.3(3)
O1 C2 C12 110.4(3)
C2 C3 O3 120.5(3)
C2 C3 C4 122.0(3)
O3 C3 C4 117.5(3)
C8A C4A C5 118.1(3)
C8A C4A C4 119.2(3)
C5 C4A C4 122.7(3)
O4 C4 C3 122.5(3)
O4 C4 C4A 121.6(3)
C3 C4 C4A 115.9(3)
O5 C5 C6 119.3(3)
O5 C5 C4A 119.9(3)
C6 C5 C4A 120.8(4)
C5 C6 C7 119.7(4)
C5 C6 H6 120
C7 C6 H6 120
O7 C7 C8 116.0(3)
O7 C7 C6 123.2(3)
C8 C7 C6 120.7(3)
C8A C8 O8 120.2(3)
C8A C8 C7 118.7(3)
O8 C8 C7 121.0(3)
O1 C8A C8 116.6(3)
O1 C8A C4A 121.5(3)
C8 C8A C4A 121.9(3)
C22 C12 C62 117.2(3)
C22 C12 C2 123.7(3)
C62 C12 C2 119.1(3)
C32 C22 C12 121.0(4)
C32 C22 H22 119
C12 C22 H22 120
O3 C31 H311 109
O3 C31 H312 110
H311 C31 H312 109
O3 C31 H313 110
H311 C31 H313 109
H312 C31 H313 110
C22 C32 C42 120.9(4)
C22 C32 H32 120
C42 C32 H32 119
O42 C42 C32 118.7(3)
O42 C42 C52 122.6(4)
C32 C42 C52 118.7(4)
C62 C52 O52 125.3(3)
C62 C52 C42 120.2(3)
O52 C52 C42 114.5(3)
C52 C62 C12 122.0(3)
C52 C62 H62 119
C12 C62 H62 119
O7 C71 C72 107.6(3)
O7 C71 H711 110
C72 C71 H711 109
O7 C71 H712 111
C72 C71 H712 110
H711 C71 H712 109
C73 C72 C71 124.7(4)
C73 C72 H72 118
C71 C72 H72 118
C72 C73 C732 123.5(4)
C72 C73 C731 121.9(4)
C732 C73 C731 114.5(4)
O8 C81 H811 109
O8 C81 H812 109
H811 C81 H812 109
O8 C81 H813 110
H811 C81 H813 110
H812 C81 H813 110
O52 C521 H522 110
O52 C521 H523 109
H522 C521 H523 110
O52 C521 H521 109
H522 C521 H521 110
H523 C521 H521 109
C73 C731 H731 110
C73 C731 H732 110
H731 C731 H732 110
C73 C731 H733 109
H731 C731 H733 109
H732 C731 H733 109
C73 C732 H734 110
C73 C732 H735 110
H734 C732 H735 110
C73 C732 H736 110
H734 C732 H736 109
H735 C732 H736 109

loop_
_geom_bond_atom_site_label_1
_geom_bond_atom_site_label_2
_geom_bond_site_symmetry_2
_geom_bond_distance
_geom_bond_publ_flag
O1 C8A . 1.360(4) ?
O1 C2 . 1.361(4) ?
O3 C3 . 1.373(4) ?
O3 C31 . 1.441(5) ?
O4 C4 . 1.257(4) ?
O5 C5 . 1.361(4) ?
O5 H5 . 1.03 ?
O7 C7 . 1.359(4) ?
O7 C71 . 1.441(5) ?
O8 C8 . 1.387(4) ?
O8 C81 . 1.411(5) ?
O42 C42 . 1.358(4) ?
O42 H42 . .97 ?
O52 C52 . 1.373(4) ?
O52 C521 . 1.412(4) ?
C2 C3 . 1.360(5) ?
C2 C12 . 1.476(5) ?
C3 C4 . 1.438(5) ?
C4A C8A . 1.394(5) ?
C4A C5 . 1.406(5) ?
C4A C4 . 1.444(5) ?
C5 C6 . 1.374(5) ?
C6 C7 . 1.396(5) ?
C6 H6 . .95 ?
C7 C8 . 1.389(5) ?
C8 C8A . 1.381(5) ?
C12 C22 . 1.391(5) ?
C12 C62 . 1.394(5) ?
C22 C32 . 1.376(6) ?
C22 H22 . .95 ?
C31 H311 . .96 ?
C31 H312 . .95 ?
C31 H313 . .95 ?
C32 C42 . 1.381(5) ?
C32 H32 . .95 ?
C42 C52 . 1.389(5) ?
C52 C62 . 1.365(5) ?
C62 H62 . .95 ?
C71 C72 . 1.486(6) ?
C71 H711 . .96 ?
C71 H712 . .94 ?
C72 C73 . 1.315(5) ?
C72 H72 . 1.10 ?
C73 C732 . 1.493(6) ?
C73 C731 . 1.496(6) ?
C81 H811 . .96 ?
C81 H812 . .96 ?
C81 H813 . .94 ?
C521 H522 . .95 ?
C521 H523 . .95 ?
C521 H521 . .95 ?
C731 H731 . .95 ?
C731 H732 . .95 ?
C731 H733 . .95 ?
C732 H734 . .95 ?
C732 H735 . .95 ?
C732 H736 . .95 ?

loop_
_geom_torsion_atom_site_label_1
_geom_torsion_atom_site_label_2
_geom_torsion_atom_site_label_3
_geom_torsion_atom_site_label_4
_geom_torsion
C8A O1 C2 C3 -3.0(5)
C8A O1 C2 C12 176.5(3)
O1 C2 C3 O3 179.1(3)
C12 C2 C3 O3 -.4(6)
O1 C2 C3 C4 1.4(5)
C12 C2 C3 C4 -178.0(3)
C31 O3 C3 C2 103.4(4)
C31 O3 C3 C4 -78.8(4)
C2 C3 C4 O4 179.6(3)
O3 C3 C4 O4 1.8(5)
C2 C3 C4 C4A .2(5)
O3 C3 C4 C4A -177.5(3)
C8A C4A C4 O4 -179.7(3)
C5 C4A C4 O4 -2.4(5)
C8A C4A C4 C3 -.3(5)
C5 C4A C4 C3 176.9(3)
C8A C4A C5 O5 179.7(3)
C4 C4A C5 O5 2.4(5)
C8A C4A C5 C6 1.1(5)
C4 C4A C5 C6 -176.2(3)
O5 C5 C6 C7 178.9(3)
C4A C5 C6 C7 -2.5(6)
C71 O7 C7 C8 177.8(3)
C71 O7 C7 C6 -1.1(5)
C5 C6 C7 O7 179.9(3)
C5 C6 C7 C8 1.1(6)
C81 O8 C8 C8A 91.3(4)
C81 O8 C8 C7 -92.8(4)
O7 C7 C8 C8A -177.2(3)
C6 C7 C8 C8A 1.7(5)
O7 C7 C8 O8 6.8(5)
C6 C7 C8 O8 -174.3(3)
C2 O1 C8A C8 -177.4(3)
C2 O1 C8A C4A 3.0(5)
O8 C8 C8A O1 -6.8(5)
C7 C8 C8A O1 177.3(3)
O8 C8 C8A C4A 172.9(3)
C7 C8 C8A C4A -3.1(5)
C5 C4A C8A O1 -178.6(3)
C4 C4A C8A O1 -1.2(5)
C5 C4A C8A C8 1.8(5)
C4 C4A C8A C8 179.2(3)
C3 C2 C12 C22 -1.9(6)
O1 C2 C12 C22 178.6(3)
C3 C2 C12 C62 178.3(4)
O1 C2 C12 C62 -1.2(4)
C62 C12 C22 C32 1.7(6)
C2 C12 C22 C32 -178.1(4)
C12 C22 C32 C42 -.4(7)
C22 C32 C42 O42 179.1(4)
C22 C32 C42 C52 -1.7(6)
C521 O52 C52 C62 -4.2(6)
C521 O52 C52 C42 176.7(4)
O42 C42 C52 C62 -178.3(4)
C32 C42 C52 C62 2.6(6)
O42 C42 C52 O52 .8(6)
C32 C42 C52 O52 -178.3(4)
O52 C52 C62 C12 179.7(4)
C42 C52 C62 C12 -1.2(6)
C22 C12 C62 C52 -.9(6)
C2 C12 C62 C52 179.0(4)
C7 O7 C71 C72 -174.6(3)
O7 C71 C72 C73 143.5(4)
C71 C72 C73 C732 .0(7)
C71 C72 C73 C731 179.3(4)

loop_
_cod_related_entry_id
_cod_related_entry_database
_cod_related_entry_code
1 ChemSpider 21135064
